data_7047074
loop_
_publ_author_name
'Truccolo, Giada'
'Tessari, Zeno'
'Tessarolo, Jacopo'
'Quici, Silvio'
'Armelao, Lidia'
'Rancan, Marzio'

_publ_section_title
;
 A Cu(ii) metallocycle for the reversible self-assembly of
 coordination-driven polyrotaxane-like architectures.
;
_journal_issue 35
_journal_name_full 'Dalton transactions (Cambridge, England : 2003)'
_journal_page_first 12079
_journal_page_last 12084
_journal_paper_doi 10.1039/c8dt02693a
_journal_volume 47
_journal_year 2018
_chemical_formula_moiety 'C38.5 H29 Cu N O4.5'
_chemical_formula_sum 'C38.5 H29 Cu N O4.5'
_chemical_formula_weight 641.17
_space_group_crystal_system orthorhombic
_space_group_IT_number 36
_space_group_name_Hall 'C 2c -2'
_space_group_name_H-M_alt 'C m c 21'
_symmetry_space_group_name_Hall 'C 2c -2'
_symmetry_space_group_name_H-M 'C m c 21'
_atom_sites_solution_hydrogens geom
_audit_creation_date 2018-05-07
_audit_creation_method
;
Olex2 1.2
(compiled 2018.04.26 svn.r3504 for OlexSys, GUI svn.r5492)
;
_audit_update_record
;
2018-05-18 deposited with the CCDC.
2018-07-10 downloaded from the CCDC.
;
_cell_angle_alpha 90
_cell_angle_beta 90
_cell_angle_gamma 90
_cell_formula_units_Z 8
_cell_length_a 24.2987(16)
_cell_length_b 8.5438(5)
_cell_length_c 30.614(3)
_cell_measurement_reflns_used 2187
_cell_measurement_temperature 298(1)
_cell_measurement_theta_max 18.7280
_cell_measurement_theta_min 3.1320
_cell_volume 6355.6(8)
_computing_cell_refinement 'CrysAlisPro 1.171.38.41 (Rigaku OD, 2015)'
_computing_data_collection 'CrysAlisPro 1.171.38.41 (Rigaku OD, 2015)'
_computing_data_reduction 'CrysAlisPro 1.171.38.41 (Rigaku OD, 2015)'
_computing_molecular_graphics 'Olex2 (Dolomanov et al., 2009)'
_computing_publication_material 'Olex2 (Dolomanov et al., 2009)'
_computing_structure_refinement 'ShelXL (Sheldrick, 2015)'
_diffrn_ambient_environment air
_diffrn_ambient_temperature 298(1)
_diffrn_detector 'CCD plate'
_diffrn_detector_area_resol_mean 8.0637
_diffrn_detector_type Eos
_diffrn_measured_fraction_theta_full 0.999
_diffrn_measured_fraction_theta_max 0.999
_diffrn_measurement_details
;
List of Runs (angles in degrees, time in seconds):

  # Type    Start    End  Width  t~exp~   \w     \q     \k     \f   Frames
#--------------------------------------------------------------------------
  1  \w     -8.00  24.00   0.10   40.00    --    7.44 -57.00 -30.00  320
  2  \w     -5.00  22.00   0.10   40.00    --   -7.51 -77.00 150.00  270
  3  \w    -77.00 -19.00   0.10   40.00    --   -7.51 -77.00 150.00  580
  4  \w    -54.00  51.00   0.10   40.00    --   15.06 -19.00 -60.00 1050
  5  \w    -50.00   6.00   0.10   40.00    --  -15.21 -57.00 -60.00  560
;
_diffrn_measurement_device 'four-circle diffractometer'
_diffrn_measurement_device_type 'Xcalibur, Eos, Gemini'
_diffrn_measurement_method '\w scans'
_diffrn_orient_matrix_type 'CrysAlisPro convention (1999,Acta A55,543-557)'
_diffrn_orient_matrix_UB_11 0.0229910000
_diffrn_orient_matrix_UB_12 -0.0181735000
_diffrn_orient_matrix_UB_13 -0.0133489000
_diffrn_orient_matrix_UB_21 0.0172134000
_diffrn_orient_matrix_UB_22 -0.0004315000
_diffrn_orient_matrix_UB_23 0.0187165000
_diffrn_orient_matrix_UB_31 -0.0052562000
_diffrn_orient_matrix_UB_32 -0.0809802000
_diffrn_orient_matrix_UB_33 0.0028896000
_diffrn_radiation_monochromator graphite
_diffrn_radiation_probe x-ray
_diffrn_radiation_type MoK\a
_diffrn_radiation_wavelength 0.71073
_diffrn_reflns_av_R_equivalents 0.0608
_diffrn_reflns_av_unetI/netI 0.0886
_diffrn_reflns_Laue_measured_fraction_full 0.999
_diffrn_reflns_Laue_measured_fraction_max 0.999
_diffrn_reflns_limit_h_max 28
_diffrn_reflns_limit_h_min -26
_diffrn_reflns_limit_k_max 10
_diffrn_reflns_limit_k_min -9
_diffrn_reflns_limit_l_max 30
_diffrn_reflns_limit_l_min -36
_diffrn_reflns_number 14602
_diffrn_reflns_point_group_measured_fraction_full 0.999
_diffrn_reflns_point_group_measured_fraction_max 0.999
_diffrn_reflns_theta_full 24.712
_diffrn_reflns_theta_max 24.712
_diffrn_reflns_theta_min 2.527
_diffrn_source 'fine-focus sealed X-ray tube'
_diffrn_source_type 'Enhance (Mo) X-ray Source'
_exptl_absorpt_coefficient_mu 0.731
_exptl_absorpt_correction_T_max 1.00000
_exptl_absorpt_correction_T_min 0.91560
_exptl_absorpt_correction_type multi-scan
_exptl_absorpt_process_details
;
CrysAlisPro 1.171.38.41 (Rigaku Oxford Diffraction, 2015)
Empirical absorption correction using spherical harmonics,
 implemented in SCALE3 ABSPACK scaling algorithm.
;
_exptl_crystal_colour 'clear intense green'
_exptl_crystal_density_diffrn 1.340
_exptl_crystal_description irregular
_exptl_crystal_F_000 2656
_exptl_crystal_size_max 0.08
_exptl_crystal_size_mid 0.03
_exptl_crystal_size_min 0.01
_refine_diff_density_max 0.516
_refine_diff_density_min -0.404
_refine_diff_density_rms 0.075
_refine_ls_abs_structure_details
;
 Refined as an inversion twin.
;
_refine_ls_abs_structure_Flack 0.46(4)
_refine_ls_extinction_method none
_refine_ls_goodness_of_fit_ref 1.128
_refine_ls_hydrogen_treatment constr
_refine_ls_matrix_type full
_refine_ls_number_parameters 409
_refine_ls_number_reflns 5085
_refine_ls_number_restraints 197
_refine_ls_restrained_S_all 1.124
_refine_ls_R_factor_all 0.1354
_refine_ls_R_factor_gt 0.1001
_refine_ls_shift/su_max 0.000
_refine_ls_shift/su_mean 0.000
_refine_ls_structure_factor_coef Fsqd
_refine_ls_weighting_details 'w=1/[\s^2^(Fo^2^)+(0.1009P)^2^+11.2203P] where P=(Fo^2^+2Fc^2^)/3'
_refine_ls_weighting_scheme calc
_refine_ls_wR_factor_gt 0.2015
_refine_ls_wR_factor_ref 0.2211
_reflns_Friedel_coverage 0.957
_reflns_Friedel_fraction_full 1.000
_reflns_Friedel_fraction_max 0.999
_reflns_number_gt 3681
_reflns_number_total 5085
_reflns_threshold_expression 'I > 2\s(I)'
_cod_data_source_file c8dt02693a2.cif
_cod_data_source_block 5
_cod_depositor_comments 'Adding full bibliography for 7047069--7047074.cif.'
_cod_original_formula_sum 'C38.50 H29 Cu N O4.50'
_cod_database_code 7047074
_shelx_shelxl_version_number 2014/7
_chemical_oxdiff_formula 'Cu2 O8 N2 C20 H20'
_chemical_oxdiff_usercomment 'Cu2+phPy DMA vap iPr2O'
_shelx_space_group_comment
;
The symmetry employed for this shelxl refinement is uniquely defined
by the following loop, which should always be used as a source of
symmetry information in preference to the above space-group names.
They are only intended as comments.
;
_shelx_estimated_absorpt_t_max 0.993
_shelx_estimated_absorpt_t_min 0.944
_reflns_odcompleteness_completeness 99.80
_reflns_odcompleteness_iscentric 1
_reflns_odcompleteness_theta 24.66
_olex2_refinement_description
;
1. Twinned data refinement
 Scales: 0.54(5)
 0.46(5)
2. Fixed Uiso
 At 1.2 times of:
  All C(H) groups, All C(H,H) groups
 At 1.5 times of:
  All C(H,H,H) groups
3. Restrained distances
 C24A-C20 \\sim C25A-C24A \\sim C25A-C21 \\sim C23A-C21 \\sim C23A-C22A \\sim
C22A-C20
 with sigma of 0.01
 C24B-C20 \\sim C25B-C24B \\sim C25B-C21 \\sim C23B-C21 \\sim C23B-C22B \\sim
C22B-C20
 with sigma of 0.01
 C30-C26B \\sim C27B-C31 \\sim C28B-C29B \\sim C26A-C27A \\sim C28A-C29A
 with sigma of 0.01
4. Restrained planarity
 C20, C24B, C25B, C21, C23B, C22B
 with sigma of 0.1
 C25A, C24A, C22A, C23A, C21, C20
 with sigma of 0.1
 C29B, C30, C28B, C26B, C31, C27B
 with sigma of 0.1
 C30, C31, C26A, C27A, C28A, C29A
 with sigma of 0.1
5. Uiso/Uaniso restraints and constraints
Uanis(C35B) = Uanis(C36B) = Uanis(C39B) = Uanis(C38B) = Uanis(C40B) =
Uanis(C42B) = Uanis(C45B) = Uanis(C43B) = Uanis(C41B) = Uanis(C44B) =
Uanis(C37B)
Uanis(C26B) = Uanis(C26A) = Uanis(C27A) = Uanis(C27B)
Uanis(C28B) = Uanis(C29B) = Uanis(C28A) = Uanis(C29A)
6. Rigid body (RIGU) restrains
 C20, C24B, C25B, C21, C23B, C22B, C25A, C24A, C22A, C23A
 with sigma for 1-2 distances of 0.004 and sigma for 1-3 distances of 0.004
 C30, C26B, C27B, C31, C28B, C29B, C26A, C27A, C28A, C29A
 with sigma for 1-2 distances of 0.004 and sigma for 1-3 distances of 0.004
7. Others
 Sof(C24B)=Sof(H24B)=Sof(C25B)=Sof(H25B)=Sof(H21A)=Sof(C23B)=Sof(H23B)=
 Sof(C22B)=Sof(H22B)=1-FVAR(1)
 Sof(H21)=Sof(C25A)=Sof(H25A)=Sof(C24A)=Sof(H24A)=Sof(C22A)=Sof(H22A)=
 Sof(C23A)=Sof(H23A)=FVAR(1)
 Sof(C26B)=Sof(H26B)=Sof(C27B)=Sof(H27B)=Sof(H31A)=Sof(C28B)=Sof(H28B)=
 Sof(C29B)=Sof(H29B)=1-FVAR(2)
 Sof(H31)=Sof(C26A)=Sof(H26A)=Sof(C27A)=Sof(H27A)=Sof(C28A)=Sof(H28A)=
 Sof(C29A)=Sof(H29A)=FVAR(2)
 Fixed Sof: C35B(0.5) C36B(0.5) C39B(0.5) C38B(0.5) C37B(0.5) H34A(0.5)
 H34B(0.5) H34C(0.5) H33A(0.5) H33B(0.5) H33C(0.5) H32A(0.5) H32B(0.5) H32C(0.5)
8.a Secondary CH2 refined with riding coordinates:
 C10(H10A,H10B)
8.b Aromatic/amide H refined with riding coordinates:
 C16(H16), C6(H6), C15(H15), C12(H12), C7(H7), C18(H18), C24B(H24B),
 C25B(H25B), C21(H21A), C21(H21), C23B(H23B), C22B(H22B), C8(H8), C26B(H26B),
 C27B(H27B), C31(H31A), C31(H31), C28B(H28B), C29B(H29B), C5(H5), C13(H13),
 C2(H2), C42B(H42B), C45B(H45B), C43B(H43B), C41B(H41B), C44B(H44B), C25A(H25A),
  C24A(H24A), C22A(H22A), C23A(H23A), C26A(H26A), C27A(H27A), C28A(H28A),
 C29A(H29A)
8.c Fitted hexagon refined as free rotating group:
 N1(C35B,C36B,C39B,C38B,C37B), C20(C24B,C25B,C21,C23B,C22B), C30(C26B,C27B,C31,
 C28B,C29B)
8.d Idealised Me refined as rotating group:
 C34B(H34A,H34B,H34C), C33B(H33A,H33B,H33C), C32B(H32A,H32B,H32C)
;
_olex2_submission_special_instructions 'No special instructions were received'
_oxdiff_exptl_absorpt_empirical_details
;
Empirical correction (ABSPACK) includes:
- Absorption correction using spherical harmonics
- Frame scaling
;
_oxdiff_exptl_absorpt_empirical_full_max 1.074
_oxdiff_exptl_absorpt_empirical_full_min 0.939

loop_
_space_group_symop_operation_xyz
'x, y, z'
'-x, -y, z+1/2'
'x, -y, z+1/2'
'-x, y, z'
'x+1/2, y+1/2, z'
'-x+1/2, -y+1/2, z+1/2'
'x+1/2, -y+1/2, z+1/2'
'-x+1/2, y+1/2, z'

loop_
_atom_site_label
_atom_site_type_symbol
_atom_site_fract_x
_atom_site_fract_y
_atom_site_fract_z
_atom_site_U_iso_or_equiv
_atom_site_adp_type
_atom_site_occupancy
_atom_site_site_symmetry_order
_atom_site_calc_flag
_atom_site_refinement_flags_posn
_atom_site_refinement_flags_adp
_atom_site_refinement_flags_occupancy
_atom_site_disorder_assembly
_atom_site_disorder_group
Cu2 Cu 0.5000 0.9123(2) 0.35343(8) 0.0477(6) Uani 1 2 d S T P . .
Cu1 Cu 0.5000 -0.3364(3) 0.55913(9) 0.0637(8) Uani 1 2 d S T P . .
O3 O 0.4448(3) 0.7628(9) 0.3746(3) 0.053(2) Uani 1 1 d . . . . .
O4 O 0.4449(4) 1.0244(10) 0.3189(3) 0.059(3) Uani 1 1 d . . . . .
O5 O 0.5000 1.0693(14) 0.4104(4) 0.055(3) Uani 1 2 d S T P . .
O2 O 0.4456(4) -0.2282(11) 0.5244(3) 0.067(3) Uani 1 1 d . . . . .
N2 N 0.5000 1.279(2) 0.4544(9) 0.081(5) Uani 1 2 d S T P . .
C3 C 0.3974(5) 0.7448(12) 0.3579(5) 0.045(3) Uani 1 1 d . . . . .
N1 N 0.5000 -0.1449(17) 0.6108(6) 0.086(6) Uani 1 2 d S T P . .
C35B C 0.4781(10) -0.001(2) 0.5987(6) 0.140(5) Uani 0.5 1 d G . . . .
C36B C 0.4816(17) 0.1258(17) 0.6271(8) 0.140(5) Uani 0.5 1 d G . . . .
C39B C 0.5069(19) 0.109(2) 0.6675(7) 0.140(5) Uani 0.5 1 d G . . . .
C38B C 0.5288(15) -0.035(3) 0.6796(6) 0.140(5) Uani 0.5 1 d G . . . .
C37B C 0.5253(9) -0.162(2) 0.6512(6) 0.140(5) Uani 0.5 1 d G . . . .
C31B C 0.5000 1.213(3) 0.4154(8) 0.055(5) Uani 1 2 d S T P . .
O1 O 0.4456(4) -0.4769(13) 0.5830(4) 0.085(3) Uani 1 1 d . . . . .
C4 C 0.3663(5) 0.6043(12) 0.3733(4) 0.044(3) Uani 1 1 d . . . . .
C16 C 0.3852(6) -0.0632(14) 0.4641(5) 0.056(4) Uani 1 1 d . . . . .
H16 H 0.4207 -0.0947 0.4569 0.067 Uiso 1 1 calc R . . . .
C14 C 0.3618(6) -0.1223(14) 0.5007(5) 0.048(3) Uani 1 1 d . . . . .
C6 C 0.3054(5) 0.3891(14) 0.3603(6) 0.060(4) Uani 1 1 d . . . . .
H6 H 0.2837 0.3313 0.3412 0.072 Uiso 1 1 calc R . . . .
C9 C 0.3090(5) 0.3433(14) 0.4033(5) 0.057(4) Uani 1 1 d . . . . .
C17 C 0.3934(6) -0.2367(16) 0.5278(5) 0.059(4) Uani 1 1 d . . . . .
C15 C 0.3583(5) 0.0435(14) 0.4367(5) 0.052(4) Uani 1 1 d . . . . .
H15 H 0.3751 0.0805 0.4114 0.063 Uiso 1 1 calc R . . . .
C12 C 0.2841(6) 0.0330(16) 0.4864(5) 0.063(4) Uani 1 1 d . . . . .
H12 H 0.2498 0.0690 0.4953 0.076 Uiso 1 1 calc R . . . .
C10 C 0.2762(5) 0.2056(14) 0.4201(5) 0.059(4) Uani 1 1 d . . . . .
H10A H 0.2452 0.2456 0.4366 0.071 Uiso 1 1 calc R . . . .
H10B H 0.2615 0.1495 0.3951 0.071 Uiso 1 1 calc R . . . .
C7 C 0.3718(5) 0.5556(14) 0.4158(5) 0.049(4) Uani 1 1 d . . . . .
H7 H 0.3952 0.6093 0.4346 0.059 Uiso 1 1 calc R . . . .
C19 C 0.3943(7) -0.4661(18) 0.5772(5) 0.066(4) Uani 1 1 d . . . . .
C1 C 0.3963(5) 0.9774(14) 0.3110(4) 0.047(3) Uani 1 1 d . . . . .
C18 C 0.3678(6) -0.3524(18) 0.5524(6) 0.067(4) Uani 1 1 d . . . . .
H18 H 0.3295 -0.3540 0.5523 0.080 Uiso 1 1 calc R . . . .
C11 C 0.3064(5) 0.0917(13) 0.4481(5) 0.057(4) Uani 1 1 d . . . . .
C34B C 0.5000 1.175(3) 0.4924(9) 0.093(8) Uani 1 2 d S T P . .
H34A H 0.4972 1.0687 0.4829 0.139 Uiso 0.5 1 calc GR . . A -1
H34B H 0.4692 1.2004 0.5108 0.139 Uiso 0.5 1 calc GR . . A -1
H34C H 0.5336 1.1894 0.5085 0.139 Uiso 0.5 1 calc GR . . A -1
C20 C 0.3616(6) -0.5888(15) 0.5998(5) 0.088(5) Uani 1 1 d D U . . .
C24B C 0.3788(9) -0.7433(18) 0.5957(9) 0.080(11) Uani 0.38(2) 1 d DG U . B 2
H24B H 0.4093 -0.7673 0.5786 0.096 Uiso 0.38(2) 1 calc R . . B 2
C25B C 0.3503(10) -0.8619(14) 0.6170(10) 0.13(2) Uani 0.38(2) 1 d DG U . B 2
H25B H 0.3618 -0.9652 0.6143 0.160 Uiso 0.38(2) 1 calc R . . B 2
C21 C 0.3047(7) -0.826(2) 0.6425(7) 0.131(7) Uani 1 1 d DG U . B .
H21A H 0.2856 -0.9053 0.6568 0.157 Uiso 0.38(2) 1 calc R . . B 2
H21 H 0.2905 -0.9164 0.6551 0.157 Uiso 0.62(2) 1 calc R . . B 1
C23B C 0.2875(10) -0.671(2) 0.6466(10) 0.24(6) Uani 0.38(2) 1 d DG U . B 2
H23B H 0.2570 -0.6474 0.6637 0.286 Uiso 0.38(2) 1 calc R . . B 2
C22B C 0.3160(11) -0.5529(17) 0.6252(10) 0.22(5) Uani 0.38(2) 1 d DG U . B 2
H22B H 0.3045 -0.4495 0.6280 0.270 Uiso 0.38(2) 1 calc R . . B 2
C33B C 0.5000 1.452(3) 0.4636(9) 0.086(7) Uani 1 2 d S T P . .
H33A H 0.4935 1.5077 0.4369 0.129 Uiso 0.5 1 calc GR . . C -1
H33B H 0.5350 1.4816 0.4754 0.129 Uiso 0.5 1 calc GR . . C -1
H33C H 0.4715 1.4756 0.4842 0.129 Uiso 0.5 1 calc GR . . C -1
C8 C 0.3431(5) 0.4294(14) 0.4306(5) 0.052(3) Uani 1 1 d . . . . .
H8 H 0.3466 0.4001 0.4598 0.063 Uiso 1 1 calc R . . . .
C30 C 0.3657(7) 1.0792(17) 0.2806(5) 0.084(5) Uani 1 1 d D U . . .
C26B C 0.3925(10) 1.142(7) 0.2446(14) 0.113(6) Uani 0.20(3) 1 d DG U . D 2
H26B H 0.4294 1.1191 0.2395 0.136 Uiso 0.20(3) 1 calc R . . D 2
C27B C 0.3643(12) 1.241(7) 0.2161(14) 0.113(6) Uani 0.20(3) 1 d DG U . D 2
H27B H 0.3823 1.2829 0.1920 0.136 Uiso 0.20(3) 1 calc R . . D 2
C31 C 0.3092(8) 1.275(2) 0.2237(6) 0.126(6) Uani 1 1 d DG U . D .
H31A H 0.2904 1.3410 0.2046 0.151 Uiso 0.20(3) 1 calc R . . D 2
H31 H 0.2920 1.3350 0.2023 0.151 Uiso 0.80(3) 1 calc R . . D 1
C28B C 0.2824(10) 1.212(7) 0.2597(14) 0.091(5) Uani 0.20(3) 1 d DG U . D 2
H28B H 0.2455 1.2355 0.2647 0.109 Uiso 0.20(3) 1 calc R . . D 2
C29B C 0.3106(11) 1.114(7) 0.2881(14) 0.091(5) Uani 0.20(3) 1 d DG U . D 2
H29B H 0.2927 1.0717 0.3122 0.109 Uiso 0.20(3) 1 calc R . . D 2
C5 C 0.3332(5) 0.5194(14) 0.3448(4) 0.053(3) Uani 1 1 d . . . . .
H5 H 0.3298 0.5495 0.3157 0.064 Uiso 1 1 calc R . . . .
C13 C 0.3109(6) -0.0768(16) 0.5121(5) 0.071(4) Uani 1 1 d . . . . .
H13 H 0.2939 -0.1182 0.5368 0.085 Uiso 1 1 calc R . . . .
C2 C 0.3734(6) 0.8437(16) 0.3271(5) 0.062(4) Uani 1 1 d . . . . .
H2 H 0.3387 0.8162 0.3167 0.074 Uiso 1 1 calc R . . . .
C40B C 0.5000 0.248(3) 0.6989(11) 0.140(5) Uani 1 2 d S T P . .
C32B C 0.5000 1.322(2) 0.3755(8) 0.081(7) Uani 1 2 d S T P . .
H32A H 0.5368 1.3577 0.3700 0.122 Uiso 0.5 1 calc GR . . E -1
H32B H 0.4766 1.4103 0.3812 0.122 Uiso 0.5 1 calc GR . . E -1
H32C H 0.4866 1.2661 0.3505 0.122 Uiso 0.5 1 calc GR . . E -1
C42B C 0.5000 0.524(4) 0.7142(10) 0.140(5) Uani 1 2 d S T P . .
H42B H 0.5000 0.6274 0.7047 0.168 Uiso 1 2 calc RS T P . .
C45B C 0.5000 0.496(4) 0.7550(11) 0.140(5) Uani 1 2 d S T P . .
H45B H 0.5000 0.5799 0.7743 0.168 Uiso 1 2 calc RS T P . .
C43B C 0.5000 0.232(3) 0.7404(10) 0.140(5) Uani 1 2 d S T P . .
H43B H 0.5000 0.1308 0.7517 0.168 Uiso 1 2 calc RS T P . .
C41B C 0.5000 0.395(3) 0.6807(11) 0.140(5) Uani 1 2 d S T P . .
H41B H 0.5000 0.4129 0.6507 0.168 Uiso 1 2 calc RS T P . .
C44B C 0.5000 0.360(3) 0.7702(10) 0.140(5) Uani 1 2 d S T P . .
H44B H 0.5000 0.3425 0.8002 0.168 Uiso 1 2 calc RS T P . .
C25A C 0.3449(9) -0.740(3) 0.6638(10) 0.110(10) Uani 0.62(2) 1 d D U . B 1
H25A H 0.3527 -0.7618 0.6929 0.132 Uiso 0.62(2) 1 calc R . . B 1
C24A C 0.3737(11) -0.623(3) 0.6428(7) 0.091(9) Uani 0.62(2) 1 d D U . B 1
H24A H 0.4009 -0.5674 0.6575 0.110 Uiso 0.62(2) 1 calc R . . B 1
C22A C 0.3168(10) -0.662(3) 0.5826(11) 0.140(16) Uani 0.62(2) 1 d D U . B 1
H22A H 0.3059 -0.6323 0.5547 0.168 Uiso 0.62(2) 1 calc R . . B 1
C23A C 0.2863(13) -0.776(4) 0.6029(10) 0.136(13) Uani 0.62(2) 1 d D U . B 1
H23A H 0.2546 -0.8166 0.5902 0.164 Uiso 0.62(2) 1 calc R . . B 1
C26A C 0.3912(11) 1.217(3) 0.2654(8) 0.113(6) Uani 0.80(3) 1 d D U . D 1
H26A H 0.4275 1.2368 0.2733 0.136 Uiso 0.80(3) 1 calc R . . D 1
C27A C 0.3640(10) 1.325(3) 0.2391(9) 0.113(6) Uani 0.80(3) 1 d D U . D 1
H27A H 0.3792 1.4207 0.2317 0.136 Uiso 0.80(3) 1 calc R . . D 1
C28A C 0.2842(9) 1.154(2) 0.2384(8) 0.091(5) Uani 0.80(3) 1 d D U . D 1
H28A H 0.2489 1.1292 0.2290 0.109 Uiso 0.80(3) 1 calc R . . D 1
C29A C 0.3111(9) 1.060(3) 0.2686(8) 0.091(5) Uani 0.80(3) 1 d D U . D 1
H29A H 0.2912 0.9798 0.2817 0.109 Uiso 0.80(3) 1 calc R . . D 1

loop_
_atom_site_aniso_label
_atom_site_aniso_U_11
_atom_site_aniso_U_22
_atom_site_aniso_U_33
_atom_site_aniso_U_23
_atom_site_aniso_U_13
_atom_site_aniso_U_12
Cu2 0.0435(12) 0.0449(12) 0.0546(15) 0.0157(11) 0.000 0.000
Cu1 0.0625(16) 0.0630(15) 0.0657(18) 0.0188(14) 0.000 0.000
O3 0.030(5) 0.056(5) 0.072(7) 0.012(5) -0.005(4) -0.002(4)
O4 0.061(6) 0.046(5) 0.071(7) 0.018(5) -0.016(5) 0.003(5)
O5 0.064(8) 0.038(7) 0.061(9) 0.011(6) 0.000 0.000
O2 0.062(7) 0.060(6) 0.079(7) 0.019(5) 0.002(5) -0.007(5)
N2 0.058(10) 0.072(11) 0.112(18) -0.012(13) 0.000 0.000
C3 0.038(7) 0.045(6) 0.051(8) -0.002(7) 0.007(7) 0.002(6)
N1 0.113(16) 0.069(11) 0.077(15) 0.014(10) 0.000 0.000
C35B 0.260(13) 0.085(6) 0.074(7) 0.012(5) -0.013(14) -0.004(16)
C36B 0.260(13) 0.085(6) 0.074(7) 0.012(5) -0.013(14) -0.004(16)
C39B 0.260(13) 0.085(6) 0.074(7) 0.012(5) -0.013(14) -0.004(16)
C38B 0.260(13) 0.085(6) 0.074(7) 0.012(5) -0.013(14) -0.004(16)
C37B 0.260(13) 0.085(6) 0.074(7) 0.012(5) -0.013(14) -0.004(16)
C31B 0.034(10) 0.067(14) 0.063(14) -0.030(12) 0.000 0.000
O1 0.055(6) 0.095(8) 0.105(9) 0.045(7) 0.001(5) -0.004(6)
C4 0.033(6) 0.032(6) 0.067(10) 0.004(6) 0.002(6) 0.008(5)
C16 0.051(8) 0.048(7) 0.070(10) -0.001(7) 0.015(7) -0.006(7)
C14 0.048(8) 0.037(7) 0.061(10) 0.007(7) -0.003(7) 0.003(6)
C6 0.054(7) 0.049(7) 0.076(12) -0.021(8) -0.025(8) -0.012(6)
C9 0.042(7) 0.047(8) 0.082(13) -0.002(7) -0.007(7) 0.004(6)
C17 0.064(10) 0.058(9) 0.055(9) 0.000(7) 0.014(8) -0.017(8)
C15 0.039(8) 0.041(7) 0.078(11) 0.016(7) 0.002(7) 0.000(6)
C12 0.048(8) 0.051(8) 0.090(12) 0.021(8) 0.015(8) 0.015(7)
C10 0.053(8) 0.040(7) 0.085(11) 0.009(7) -0.015(7) -0.011(7)
C7 0.033(7) 0.041(7) 0.074(11) 0.006(7) -0.018(7) -0.009(6)
C19 0.077(11) 0.064(9) 0.058(10) 0.010(8) 0.010(8) -0.008(9)
C1 0.047(8) 0.046(7) 0.047(8) 0.008(6) -0.017(7) 0.016(7)
C18 0.048(8) 0.080(9) 0.073(11) 0.012(9) 0.011(8) 0.002(8)
C11 0.046(8) 0.025(6) 0.099(12) 0.008(7) -0.003(8) -0.013(6)
C34B 0.10(2) 0.10(2) 0.074(19) -0.008(16) 0.000 0.000
C20 0.089(10) 0.078(9) 0.096(11) 0.043(9) 0.010(8) 0.002(8)
C24B 0.078(18) 0.076(12) 0.09(2) 0.035(12) -0.013(16) -0.005(11)
C25B 0.13(3) 0.093(15) 0.18(5) 0.062(16) 0.04(3) -0.005(14)
C21 0.120(13) 0.108(11) 0.164(16) 0.063(11) 0.022(11) -0.005(10)
C23B 0.24(6) 0.117(16) 0.36(11) 0.10(2) 0.19(8) 0.024(18)
C22B 0.23(6) 0.102(17) 0.34(11) 0.08(2) 0.19(8) 0.036(18)
C33B 0.081(16) 0.086(17) 0.091(19) -0.040(15) 0.000 0.000
C8 0.041(7) 0.054(8) 0.062(10) 0.006(7) -0.013(6) 0.004(7)
C30 0.088(8) 0.066(8) 0.099(11) 0.019(8) -0.020(7) 0.018(7)
C26B 0.118(9) 0.098(10) 0.125(13) 0.039(9) -0.012(8) 0.012(7)
C27B 0.118(9) 0.098(10) 0.125(13) 0.039(9) -0.012(8) 0.012(7)
C31 0.122(10) 0.117(11) 0.139(13) 0.052(10) -0.021(9) 0.016(8)
C28B 0.097(8) 0.073(9) 0.102(12) 0.020(8) -0.030(7) 0.017(7)
C29B 0.097(8) 0.073(9) 0.102(12) 0.020(8) -0.030(7) 0.017(7)
C5 0.075(9) 0.059(7) 0.026(8) 0.016(6) -0.006(7) -0.007(8)
C13 0.067(10) 0.057(9) 0.088(12) 0.017(8) 0.024(8) -0.004(8)
C2 0.047(8) 0.067(9) 0.071(10) 0.011(8) -0.020(7) -0.003(8)
C40B 0.260(13) 0.085(6) 0.074(7) 0.012(5) -0.013(14) -0.004(16)
C32B 0.103(18) 0.044(11) 0.10(2) -0.009(12) 0.000 0.000
C42B 0.260(13) 0.085(6) 0.074(7) 0.012(5) -0.013(14) -0.004(16)
C45B 0.260(13) 0.085(6) 0.074(7) 0.012(5) -0.013(14) -0.004(16)
C43B 0.260(13) 0.085(6) 0.074(7) 0.012(5) -0.013(14) -0.004(16)
C41B 0.260(13) 0.085(6) 0.074(7) 0.012(5) -0.013(14) -0.004(16)
C44B 0.260(13) 0.085(6) 0.074(7) 0.012(5) -0.013(14) -0.004(16)
C25A 0.100(17) 0.103(17) 0.128(16) 0.051(13) 0.035(12) 0.011(13)
C24A 0.080(15) 0.097(16) 0.097(13) 0.039(11) 0.020(11) 0.004(13)
C22A 0.14(2) 0.14(3) 0.140(18) 0.081(18) -0.030(16) -0.06(2)
C23A 0.130(19) 0.12(2) 0.16(2) 0.073(16) -0.008(16) -0.037(18)
C26A 0.118(9) 0.098(10) 0.125(13) 0.039(9) -0.012(8) 0.012(7)
C27A 0.118(9) 0.098(10) 0.125(13) 0.039(9) -0.012(8) 0.012(7)
C28A 0.097(8) 0.073(9) 0.102(12) 0.020(8) -0.030(7) 0.017(7)
C29A 0.097(8) 0.073(9) 0.102(12) 0.020(8) -0.030(7) 0.017(7)

loop_
_atom_type_symbol
_atom_type_description
_atom_type_scat_dispersion_real
_atom_type_scat_dispersion_imag
_atom_type_scat_source
C C 0.0033 0.0016 'International Tables Vol C Tables 4.2.6.8 and 6.1.1.4'
H H 0.0000 0.0000 'International Tables Vol C Tables 4.2.6.8 and 6.1.1.4'
Cu Cu 0.3201 1.2651 'International Tables Vol C Tables 4.2.6.8 and 6.1.1.4'
N N 0.0061 0.0033 'International Tables Vol C Tables 4.2.6.8 and 6.1.1.4'
O O 0.0106 0.0060 'International Tables Vol C Tables 4.2.6.8 and 6.1.1.4'

loop_
_geom_angle_atom_site_label_1
_geom_angle_atom_site_label_2
_geom_angle_atom_site_label_3
_geom_angle
_geom_angle_site_symmetry_1
_geom_angle_site_symmetry_3
O3 Cu2 O3 86.2(5) . 4_655
O3 Cu2 O5 97.8(3) 4_655 .
O3 Cu2 O5 97.8(3) . .
O4 Cu2 O3 164.8(4) . 4_655
O4 Cu2 O3 164.8(4) 4_655 .
O4 Cu2 O3 91.7(3) 4_655 4_655
O4 Cu2 O3 91.7(3) . .
O4 Cu2 O4 86.4(6) . 4_655
O4 Cu2 O5 97.4(4) . .
O4 Cu2 O5 97.4(4) 4_655 .
O2 Cu1 O2 86.4(6) 4_655 .
O2 Cu1 N1 92.2(5) 4_655 .
O2 Cu1 N1 92.2(5) . .
O1 Cu1 O2 167.1(5) 4_655 .
O1 Cu1 O2 167.1(5) . 4_655
O1 Cu1 O2 92.1(4) . .
O1 Cu1 O2 92.1(4) 4_655 4_655
O1 Cu1 N1 100.6(5) . .
O1 Cu1 N1 100.6(5) 4_655 .
O1 Cu1 O1 86.5(6) 4_655 .
C3 O3 Cu2 124.4(8) . .
C1 O4 Cu2 125.8(8) . .
C31B O5 Cu2 134.7(14) . .
C17 O2 Cu1 127.4(9) . .
C31B N2 C34B 118(2) . .
C31B N2 C33B 126(2) . .
C34B N2 C33B 116(2) . .
O3 C3 C4 115.4(11) . .
O3 C3 C2 125.4(11) . .
C2 C3 C4 119.2(11) . .
C35B N1 Cu1 116.8(10) 4_655 .
C35B N1 Cu1 116.8(9) . .
C35B N1 C35B 45.0(18) . 4_655
C35B N1 C37B 99.3(8) . 4_655
C35B N1 C37B 120.0(8) 4_655 4_655
C35B N1 C37B 120.0 . .
C37B N1 Cu1 122.9(9) . .
C37B N1 Cu1 122.9(10) 4_655 .
C37B N1 C35B 99.3(10) . 4_655
C37B N1 C37B 52.6(16) . 4_655
N1 C35B C36B 102.0(14) . 4_655
C35B C35B N1 67.5 4_655 .
C35B C35B C36B 86.5 4_655 .
C35B C35B C36B 55(2) 4_655 4_655
C36B C35B N1 120.0 . .
C36B C35B C36B 32(2) . 4_655
C35B C36B C35B 38.7(13) . 4_655
C35B C36B C39B 120.0 . .
C36B C36B C35B 54.8(13) 4_655 4_655
C36B C36B C35B 93.5 4_655 .
C36B C36B C39B 63.7 4_655 .
C36B C36B C39B 77(4) 4_655 4_655
C39B C36B C35B 107(3) 4_655 4_655
C39B C36B C35B 121.9(3) 4_655 .
C39B C36B C35B 97.6(8) . 4_655
C39B C36B C39B 14(4) 4_655 .
C36B C39B C36B 39(4) 4_655 .
C36B C39B C38B 116(2) 4_655 4_655
C36B C39B C38B 92.8(13) . 4_655
C36B C39B C38B 106.1(17) 4_655 .
C36B C39B C40B 115.2(19) . .
C36B C39B C40B 122.7(19) 4_655 .
C39B C39B C36B 103(4) 4_655 4_655
C39B C39B C36B 63.7 4_655 .
C39B C39B C38B 56(2) 4_655 4_655
C39B C39B C38B 112.48(5) 4_655 .
C39B C39B C40B 84(3) 4_655 .
C38B C39B C36B 120.0 . .
C38B C39B C38B 57(2) . 4_655
C38B C39B C40B 124.0(18) . .
C40B C39B C38B 114(3) . 4_655
C39B C38B C39B 12(3) . 4_655
C39B C38B C38B 67.5 . 4_655
C39B C38B C37B 120.0 . .
C39B C38B C37B 96.7(6) . 4_655
C39B C38B C37B 87(3) 4_655 4_655
C38B C38B C39B 56(3) 4_655 4_655
C38B C38B C37B 46.5(9) 4_655 4_655
C37B C38B C39B 115.8(11) . 4_655
C37B C38B C38B 86.5 . 4_655
C37B C38B C37B 40.0(9) . 4_655
N1 C37B C38B 92.2(11) . 4_655
C38B C37B N1 120.0 . .
C38B C37B C38B 47.0(16) . 4_655
C37B C37B N1 63.7 4_655 .
C37B C37B C38B 46.5(16) 4_655 4_655
C37B C37B C38B 93.5 4_655 .
O5 C31B N2 122(2) . .
O5 C31B C32B 120.2(19) . .
N2 C31B C32B 117.7(19) . .
C19 O1 Cu1 125.3(10) . .
C7 C4 C3 119.6(11) . .
C7 C4 C5 119.5(11) . .
C5 C4 C3 120.9(12) . .
C14 C16 H16 118.6 . .
C14 C16 C15 122.8(13) . .
C15 C16 H16 118.6 . .
C16 C14 C17 119.2(13) . .
C13 C14 C16 119.7(13) . .
C13 C14 C17 121.1(13) . .
C9 C6 H6 119.2 . .
C9 C6 C5 121.7(12) . .
C5 C6 H6 119.2 . .
C6 C9 C10 120.8(12) . .
C6 C9 C8 117.6(12) . .
C8 C9 C10 121.6(14) . .
O2 C17 C14 115.3(12) . .
O2 C17 C18 122.0(14) . .
C18 C17 C14 122.5(14) . .
C16 C15 H15 120.9 . .
C11 C15 C16 118.2(14) . .
C11 C15 H15 120.9 . .
C11 C12 H12 118.6 . .
C11 C12 C13 122.9(13) . .
C13 C12 H12 118.6 . .
C9 C10 H10A 108.2 . .
C9 C10 H10B 108.2 . .
H10A C10 H10B 107.3 . .
C11 C10 C9 116.4(11) . .
C11 C10 H10A 108.2 . .
C11 C10 H10B 108.2 . .
C4 C7 H7 119.8 . .
C8 C7 C4 120.5(12) . .
C8 C7 H7 119.8 . .
O1 C19 C18 125.9(14) . .
O1 C19 C20 114.3(14) . .
C18 C19 C20 119.8(15) . .
O4 C1 C30 113.7(12) . .
O4 C1 C2 125.2(11) . .
C2 C1 C30 121.0(13) . .
C17 C18 C19 125.7(14) . .
C17 C18 H18 117.1 . .
C19 C18 H18 117.1 . .
C15 C11 C12 117.7(13) . .
C15 C11 C10 120.1(14) . .
C12 C11 C10 122.1(12) . .
N2 C34B H34A 109.5 . .
N2 C34B H34B 109.5 . .
N2 C34B H34C 109.5 . .
H34A C34B H34B 109.5 . .
H34A C34B H34C 109.5 . .
H34B C34B H34C 109.5 . .
C24B C20 C19 117.8(12) . .
C24B C20 C22B 120.0 . .
C22B C20 C19 122.2(12) . .
C24A C20 C19 118.6(16) . .
C22A C20 C19 125.0(17) . .
C22A C20 C24A 116(2) . .
C20 C24B H24B 120.0 . .
C25B C24B C20 120.0 . .
C25B C24B H24B 120.0 . .
C24B C25B H25B 120.0 . .
C24B C25B C21 120.0 . .
C21 C25B H25B 120.0 . .
C25B C21 H21A 120.0 . .
C25B C21 C23B 120.0 . .
C23B C21 H21A 120.0 . .
C25A C21 H21 120.5 . .
C23A C21 H21 120.5 . .
C23A C21 C25A 119(2) . .
C21 C23B H23B 120.0 . .
C21 C23B C22B 120.0 . .
C22B C23B H23B 120.0 . .
C20 C22B H22B 120.0 . .
C23B C22B C20 120.0 . .
C23B C22B H22B 120.0 . .
N2 C33B H33A 109.5 . .
N2 C33B H33B 109.5 . .
N2 C33B H33C 109.5 . .
H33A C33B H33B 109.5 . .
H33A C33B H33C 109.5 . .
H33B C33B H33C 109.5 . .
C9 C8 H8 119.2 . .
C7 C8 C9 121.6(13) . .
C7 C8 H8 119.2 . .
C26B C30 C1 119.5(14) . .
C26B C30 C29B 120.0 . .
C29B C30 C1 120.5(14) . .
C26A C30 C1 118.6(16) . .
C29A C30 C1 125.5(16) . .
C29A C30 C26A 115.6(15) . .
C30 C26B H26B 120.0 . .
C27B C26B C30 120.0 . .
C27B C26B H26B 120.0 . .
C26B C27B H27B 120.0 . .
C31 C27B C26B 120.0 . .
C31 C27B H27B 120.0 . .
C27B C31 H31A 120.0 . .
C27B C31 C28B 120.0 . .
C28B C31 H31A 120.0 . .
C27A C31 H31 118.5 . .
C28A C31 H31 118.5 . .
C28A C31 C27A 123.0(16) . .
C31 C28B H28B 120.0 . .
C31 C28B C29B 120.0 . .
C29B C28B H28B 120.0 . .
C30 C29B H29B 120.0 . .
C28B C29B C30 120.0 . .
C28B C29B H29B 120.0 . .
C4 C5 H5 120.5 . .
C6 C5 C4 119.1(12) . .
C6 C5 H5 120.5 . .
C14 C13 C12 118.7(14) . .
C14 C13 H13 120.7 . .
C12 C13 H13 120.7 . .
C3 C2 H2 117.2 . .
C1 C2 C3 125.5(13) . .
C1 C2 H2 117.2 . .
C39B C40B C39B 13(3) 4_655 .
C43B C40B C39B 123(3) . 4_655
C43B C40B C39B 123(3) . .
C43B C40B C41B 120(3) . .
C41B C40B C39B 117(3) . 4_655
C41B C40B C39B 117(3) . .
C31B C32B H32A 109.5 . .
C31B C32B H32B 109.5 . .
C31B C32B H32C 109.5 . .
H32A C32B H32B 109.5 . .
H32A C32B H32C 109.5 . .
H32B C32B H32C 109.5 . .
C45B C42B H42B 119.0 . .
C45B C42B C41B 122(3) . .
C41B C42B H42B 119.0 . .
C42B C45B H45B 118.7 . .
C44B C45B C42B 123(4) . .
C44B C45B H45B 118.7 . .
C40B C43B H43B 118.2 . .
C40B C43B C44B 124(3) . .
C44B C43B H43B 118.2 . .
C40B C41B C42B 113(3) . .
C40B C41B H41B 123.4 . .
C42B C41B H41B 123.4 . .
C45B C44B C43B 118(3) . .
C45B C44B H44B 120.9 . .
C43B C44B H44B 120.9 . .
C21 C25A H25A 119.3 . .
C24A C25A C21 121(2) . .
C24A C25A H25A 119.3 . .
C20 C24A H24A 120.3 . .
C25A C24A C20 119(2) . .
C25A C24A H24A 120.3 . .
C20 C22A H22A 117.1 . .
C20 C22A C23A 126(3) . .
C23A C22A H22A 117.1 . .
C21 C23A C22A 117(3) . .
C21 C23A H23A 121.7 . .
C22A C23A H23A 121.7 . .
C30 C26A H26A 118.9 . .
C27A C26A C30 122(2) . .
C27A C26A H26A 118.9 . .
C31 C27A H27A 122.3 . .
C26A C27A C31 115(2) . .
C26A C27A H27A 122.3 . .
C31 C28A H28A 120.7 . .
C31 C28A C29A 119(2) . .
C29A C28A H28A 120.7 . .
C30 C29A C28A 124(2) . .
C30 C29A H29A 118.0 . .
C28A C29A H29A 118.0 . .

loop_
_geom_bond_atom_site_label_1
_geom_bond_atom_site_label_2
_geom_bond_distance
_geom_bond_site_symmetry_2
Cu2 O3 1.961(8) 4_655
Cu2 O3 1.961(8) .
Cu2 O4 1.956(8) 4_655
Cu2 O4 1.956(8) .
Cu2 O5 2.199(13) .
Cu1 O2 1.933(10) .
Cu1 O2 1.933(10) 4_655
Cu1 N1 2.276(14) .
Cu1 O1 1.928(10) .
Cu1 O1 1.928(10) 4_655
O3 C3 1.271(14) .
O4 C1 1.270(14) .
O5 C31B 1.24(2) .
O2 C17 1.275(16) .
N2 C31B 1.32(3) .
N2 C34B 1.46(3) .
N2 C33B 1.50(3) .
C3 C4 1.495(16) .
C3 C2 1.393(19) .
N1 C35B 1.390(18) 4_655
N1 C35B 1.3900 .
N1 C37B 1.390(19) 4_655
N1 C37B 1.3900 .
C35B C35B 1.06(5) 4_655
C35B C36B 1.3900 .
C35B C36B 1.70(5) 4_655
C36B C35B 1.70(3) 4_655
C36B C36B 0.89(8) 4_655
C36B C39B 1.28(2) 4_655
C36B C39B 1.3900 .
C39B C36B 1.277(18) 4_655
C39B C39B 0.34(9) 4_655
C39B C38B 1.3900 .
C39B C38B 1.55(4) 4_655
C39B C40B 1.54(4) .
C38B C39B 1.55(5) 4_655
C38B C38B 1.40(7) 4_655
C38B C37B 1.3900 .
C38B C37B 1.91(3) 4_655
C37B C38B 1.91(5) 4_655
C37B C37B 1.23(4) 4_655
C31B C32B 1.53(3) .
O1 C19 1.263(18) .
C4 C7 1.372(18) .
C4 C5 1.390(17) .
C16 H16 0.9300 .
C16 C14 1.354(19) .
C16 C15 1.402(19) .
C14 C17 1.49(2) .
C14 C13 1.34(2) .
C6 H6 0.9300 .
C6 C9 1.38(2) .
C6 C5 1.387(18) .
C9 C10 1.511(18) .
C9 C8 1.388(18) .
C17 C18 1.39(2) .
C15 H15 0.9300 .
C15 C11 1.371(19) .
C12 H12 0.9300 .
C12 C11 1.39(2) .
C12 C13 1.387(19) .
C10 H10A 0.9700 .
C10 H10B 0.9700 .
C10 C11 1.489(18) .
C7 H7 0.9300 .
C7 C8 1.361(17) .
C19 C18 1.39(2) .
C19 C20 1.487(18) .
C1 C30 1.476(17) .
C1 C2 1.363(18) .
C18 H18 0.9300 .
C34B H34A 0.9600 .
C34B H34B 0.9600 .
C34B H34C 0.9600 .
C20 C24B 1.3900 .
C20 C22B 1.3900 .
C20 C24A 1.381(15) .
C20 C22A 1.361(15) .
C24B H24B 0.9300 .
C24B C25B 1.3900 .
C25B H25B 0.9300 .
C25B C21 1.3900 .
C21 H21A 0.9300 .
C21 H21 0.9300 .
C21 C23B 1.3900 .
C21 C25A 1.385(15) .
C21 C23A 1.361(16) .
C23B H23B 0.9300 .
C23B C22B 1.3900 .
C22B H22B 0.9300 .
C33B H33A 0.9600 .
C33B H33B 0.9600 .
C33B H33C 0.9600 .
C8 H8 0.9300 .
C30 C26B 1.3900 .
C30 C29B 1.3900 .
C30 C26A 1.41(3) .
C30 C29A 1.39(3) .
C26B H26B 0.9300 .
C26B C27B 1.3900 .
C27B H27B 0.9300 .
C27B C31 1.3900 .
C31 H31A 0.9300 .
C31 H31 0.9300 .
C31 C28B 1.3900 .
C31 C27A 1.47(3) .
C31 C28A 1.28(3) .
C28B H28B 0.9300 .
C28B C29B 1.3900 .
C29B H29B 0.9300 .
C5 H5 0.9300 .
C13 H13 0.9300 .
C2 H2 0.9300 .
C40B C39B 1.54(3) 4_655
C40B C43B 1.28(4) .
C40B C41B 1.37(4) .
C32B H32A 0.9600 .
C32B H32B 0.9600 .
C32B H32C 0.9600 .
C42B H42B 0.9300 .
C42B C45B 1.27(4) .
C42B C41B 1.50(4) .
C45B H45B 0.9300 .
C45B C44B 1.26(3) .
C43B H43B 0.9300 .
C43B C44B 1.42(4) .
C41B H41B 0.9300 .
C44B H44B 0.9300 .
C25A H25A 0.9300 .
C25A C24A 1.380(15) .
C24A H24A 0.9300 .
C22A H22A 0.9300 .
C22A C23A 1.371(15) .
C23A H23A 0.9300 .
C26A H26A 0.9300 .
C26A C27A 1.390(11) .
C27A H27A 0.9300 .
C28A H28A 0.9300 .
C28A C29A 1.386(11) .
C29A H29A 0.9300 .

loop_
_twin_individual_id
_twin_individual_mass_fraction_refined
1 0.54(5)
2 0.46(5)
